data_7250666
loop_
_publ_author_name
'Tominaga, Masahide'
'Kamada, Ryusei'
'Hyodo, Tadashi'
'Yamaguchi, Kentaro'

_publ_section_title
;
 Co-crystals built from macrocycles with pyromellitic diimides and
 naphthalene derivatives: transformation of a binary co-crystal solvate to
 a solvate through solvent exchange
;
_journal_issue 29
_journal_name_full CrystEngComm
_journal_page_first 5003
_journal_page_last 5009
_journal_paper_doi 10.1039/D5CE00462D
_journal_volume 27
_journal_year 2025
_chemical_formula_sum 'C59 H51 Br2 Cl15 N4 O10'
_chemical_formula_weight 1667.60
_space_group_crystal_system monoclinic
_space_group_IT_number 11
_space_group_name_Hall '-P 2yb'
_space_group_name_H-M_alt 'P 1 21/m 1'
_atom_sites_solution_hydrogens geom
_audit_creation_method SHELXL-2018/3
_audit_update_record
;
2024-10-08 deposited with the CCDC.	2025-07-02 downloaded from the CCDC.
;
_cell_angle_alpha 90
_cell_angle_beta 98.877(3)
_cell_angle_gamma 90
_cell_formula_units_Z 2
_cell_length_a 9.6670(8)
_cell_length_b 22.9197(19)
_cell_length_c 15.4712(13)
_cell_measurement_reflns_used 9742
_cell_measurement_temperature 100(2)
_cell_measurement_theta_max 78.44
_cell_measurement_theta_min 3.61
_cell_volume 3386.8(5)
_computing_cell_refinement 'SAINT (Bruker AXS, 2015)'
_computing_data_collection 'APEX3 (Bruker AXS, 2015)'
_computing_data_reduction 'SAINT (Bruker AXS, 2015)'
_computing_molecular_graphics 'ORTEP-3 for Windows (Farrugia, 1997)'
_computing_publication_material 'SHELXLE (H\"ubschle et al., 2011)'
_computing_structure_refinement 'SHELXL-2018/3 (Sheldrick, 2018)'
_computing_structure_solution 'SHELXT 2014/5 (Sheldrick, 2015)'
_diffrn_ambient_temperature 100(2)
_diffrn_detector_area_resol_mean 10.24
_diffrn_measured_fraction_theta_full 0.982
_diffrn_measured_fraction_theta_max 0.959
_diffrn_measurement_device_type 'BrukerD8 goniometer'
_diffrn_measurement_method 'omega and phi scans'
_diffrn_radiation_type CuK\a
_diffrn_radiation_wavelength 1.54178
_diffrn_reflns_av_R_equivalents 0.0545
_diffrn_reflns_av_unetI/netI 0.0280
_diffrn_reflns_Laue_measured_fraction_full 0.982
_diffrn_reflns_Laue_measured_fraction_max 0.959
_diffrn_reflns_limit_h_max 12
_diffrn_reflns_limit_h_min -11
_diffrn_reflns_limit_k_max 29
_diffrn_reflns_limit_k_min -27
_diffrn_reflns_limit_l_max 19
_diffrn_reflns_limit_l_min -19
_diffrn_reflns_number 44054
_diffrn_reflns_point_group_measured_fraction_full 0.982
_diffrn_reflns_point_group_measured_fraction_max 0.959
_diffrn_reflns_theta_full 67.679
_diffrn_reflns_theta_max 78.900
_diffrn_reflns_theta_min 3.475
_diffrn_source 'rotating-anode X-ray tube'
_exptl_absorpt_coefficient_mu 7.457
_exptl_absorpt_correction_T_max 0.8526
_exptl_absorpt_correction_T_min 0.5363
_exptl_absorpt_correction_type empirical
_exptl_absorpt_process_details 'SADABS Sheldrick 1996'
_exptl_crystal_colour yellowish-brown
_exptl_crystal_density_diffrn 1.635
_exptl_crystal_description plate
_exptl_crystal_F_000 1676
_exptl_crystal_size_max 0.100
_exptl_crystal_size_mid 0.080
_exptl_crystal_size_min 0.050
_refine_diff_density_max 1.274
_refine_diff_density_min -0.703
_refine_diff_density_rms 0.106
_refine_ls_extinction_coef 0.00072(9)
_refine_ls_extinction_expression Fc^*^=kFc[1+0.001xFc^2^\l^3^/sin(2\q)]^-1/4^
_refine_ls_extinction_method 'SHELXL-2018/3 (Sheldrick 2018)'
_refine_ls_goodness_of_fit_ref 1.056
_refine_ls_hydrogen_treatment mixed
_refine_ls_matrix_type full
_refine_ls_number_parameters 498
_refine_ls_number_reflns 7202
_refine_ls_number_restraints 7
_refine_ls_restrained_S_all 1.056
_refine_ls_R_factor_all 0.0622
_refine_ls_R_factor_gt 0.0573
_refine_ls_shift/su_max 0.001
_refine_ls_shift/su_mean 0.000
_refine_ls_structure_factor_coef Fsqd
_refine_ls_weighting_details 'w=1/[\s^2^(Fo^2^)+(0.0598P)^2^+12.2921P] where P=(Fo^2^+2Fc^2^)/3'
_refine_ls_weighting_scheme calc
_refine_ls_wR_factor_gt 0.1451
_refine_ls_wR_factor_ref 0.1494
_reflns_Friedel_coverage 0.000
_reflns_number_gt 6548
_reflns_number_total 7202
_reflns_threshold_expression 'I > 2\s(I)'
_cod_data_source_file d5ce00462d2.cif
_cod_data_source_block 1c
_cod_depositor_comments 'Adding full bibliography for 7250664--7250669.cif.'
_cod_original_sg_symbol_H-M 'P 21/m'
_cod_database_code 7250666
_shelx_shelxl_version_number 2018/3
_shelx_space_group_comment
;
The symmetry employed for this shelxl refinement is uniquely defined
by the following loop, which should always be used as a source of
symmetry information in preference to the above space-group names.
They are only intended as comments.
;
_shelx_estimated_absorpt_t_min 0.523
_shelx_estimated_absorpt_t_max 0.707

loop_
_space_group_symop_operation_xyz
'x, y, z'
'-x, y+1/2, -z'
'-x, -y, -z'
'x, -y-1/2, z'

loop_
_atom_site_label
_atom_site_type_symbol
_atom_site_fract_x
_atom_site_fract_y
_atom_site_fract_z
_atom_site_U_iso_or_equiv
_atom_site_adp_type
_atom_site_occupancy
_atom_site_site_symmetry_order
_atom_site_calc_flag
_atom_site_refinement_flags_posn
_atom_site_refinement_flags_adp
_atom_site_refinement_flags_occupancy
_atom_site_disorder_assembly
_atom_site_disorder_group
C34 C 0.2225(17) 0.5096(6) 0.1068(9) 0.024(4) Uani 0.380(19) 1 d . . P A -4
H34 H 0.144885 0.535209 0.120410 0.029 Uiso 0.380(19) 1 calc R U P A -4
Cl6 Cl 0.1899(17) 0.4642(9) 0.0159(12) 0.081(5) Uani 0.380(19) 1 d . . P A -4
Cl7 Cl 0.3981(10) 0.5429(6) 0.1073(5) 0.091(4) Uani 0.380(19) 1 d . . P A -4
Cl8 Cl 0.2909(12) 0.4614(6) 0.1817(8) 0.097(3) Uani 0.380(19) 1 d . . P A -4
C33 C 0.219(3) 0.5080(10) 0.1081(14) 0.109(9) Uani 0.620(19) 1 d . . P A -3
H33 H 0.127109 0.525614 0.115524 0.131 Uiso 0.620(19) 1 calc R U P A -3
Cl3 Cl 0.1824(7) 0.4749(4) 0.0046(6) 0.0530(11) Uani 0.620(19) 1 d . . P A -3
Cl4 Cl 0.3233(18) 0.5691(4) 0.0991(6) 0.140(4) Uani 0.620(19) 1 d . . P A -3
Cl5 Cl 0.2624(7) 0.4664(2) 0.2039(5) 0.0672(13) Uani 0.620(19) 1 d . . P A -3
C36 C 0.191(2) 0.6430(8) -0.1223(9) 0.070(5) Uani 0.483(4) 1 d D U P B -2
H36 H 0.200368 0.680418 -0.154116 0.084 Uiso 0.483(4) 1 calc R U P B -2
Cl12 Cl 0.0397(4) 0.61423(18) -0.1534(3) 0.0604(10) Uani 0.483(4) 1 d . . P B -2
Cl13 Cl 0.3307(4) 0.59505(13) -0.1357(2) 0.0394(7) Uani 0.483(4) 1 d . . P B -2
Cl14 Cl 0.2001(4) 0.65641(19) -0.0056(2) 0.0884(14) Uani 0.483(4) 1 d D . P B -2
C35 C 0.202(2) 0.6537(13) -0.1537(12) 0.117(9) Uani 0.517(4) 1 d . . P B -1
H35 H 0.207217 0.671837 -0.211876 0.140 Uiso 0.517(4) 1 calc R U P B -1
Cl9 Cl 0.2336(4) 0.70676(18) -0.0717(2) 0.0859(12) Uani 0.517(4) 1 d . . P B -1
Cl10 Cl 0.3314(10) 0.6015(6) -0.1309(6) 0.197(5) Uani 0.517(4) 1 d . . P B -1
Cl11 Cl 0.0194(9) 0.6216(6) -0.1541(6) 0.216(6) Uani 0.517(4) 1 d . . P B -1
C1 C 0.7174(5) 0.750000 0.5612(3) 0.0196(8) Uani 1 2 d S T P . .
H1 H 0.761130 0.749999 0.506656 0.024 Uiso 1 2 calc R U P . .
C2 C 0.6269(3) 0.69526(13) 0.5633(2) 0.0201(6) Uani 1 1 d . . . . .
H2A H 0.685666 0.660017 0.561703 0.024 Uiso 1 1 calc R U . . .
H2B H 0.553180 0.694638 0.511262 0.024 Uiso 1 1 calc R U . . .
C3 C 0.5585(3) 0.69466(13) 0.6473(2) 0.0187(6) Uani 1 1 d . . . . .
C4 C 0.6754(3) 0.69527(15) 0.7268(2) 0.0235(7) Uani 1 1 d . . . . .
H4A H 0.633638 0.694635 0.781348 0.028 Uiso 1 1 calc R U . . .
H4B H 0.734430 0.660050 0.725922 0.028 Uiso 1 1 calc R U . . .
C5 C 0.7657(5) 0.750000 0.7250(3) 0.0216(9) Uani 1 2 d S T P . .
H5 H 0.841060 0.749999 0.777115 0.026 Uiso 1 2 calc R U P . .
C6 C 0.8323(5) 0.750000 0.6414(3) 0.0221(9) Uani 1 2 d S T P . .
H6A H 0.892052 0.715010 0.640280 0.027 Uiso 0.5 1 calc R U P . .
H6B H 0.892052 0.784990 0.640280 0.027 Uiso 0.5 1 calc R U P . .
C7 C 0.4695(5) 0.750000 0.6491(3) 0.0192(8) Uani 1 2 d S T P . .
H7A H 0.394058 0.750000 0.597970 0.023 Uiso 1 2 calc R U P . .
H7B H 0.425230 0.749999 0.702693 0.023 Uiso 1 2 calc R U P . .
C8 C 0.4717(3) 0.63944(14) 0.6527(2) 0.0242(7) Uani 1 1 d . . . . .
H8A H 0.532913 0.605066 0.650078 0.029 Uiso 1 1 calc R U . . .
H8B H 0.438358 0.638715 0.710060 0.029 Uiso 1 1 calc R U . . .
C9 C 0.3523(3) 0.60498(14) 0.5057(2) 0.0246(7) Uani 1 1 d . . . . .
C10 C 0.2110(3) 0.61228(13) 0.4532(2) 0.0221(6) Uani 1 1 d . . . . .
C11 C 0.1634(4) 0.59460(14) 0.3684(2) 0.0243(7) Uani 1 1 d . . . . .
H11 H 0.219169 0.572602 0.334716 0.029 Uiso 1 1 calc R U . . .
C12 C 0.0273(4) 0.61173(14) 0.3366(2) 0.0230(7) Uani 1 1 d . . . . .
C13 C -0.0556(4) 0.60322(14) 0.2481(2) 0.0262(7) Uani 1 1 d . . . . .
C14 C -0.1921(4) 0.65526(15) 0.3318(2) 0.0233(7) Uani 1 1 d . . . . .
C15 C -0.0541(3) 0.64334(13) 0.3871(2) 0.0213(6) Uani 1 1 d . . . . .
C16 C -0.0068(3) 0.66000(14) 0.4730(2) 0.0218(6) Uani 1 1 d . . . . .
H16 H -0.063330 0.680834 0.507572 0.026 Uiso 1 1 calc R U . . .
C17 C 0.1298(3) 0.64362(13) 0.5039(2) 0.0206(6) Uani 1 1 d . . . . .
C18 C 0.2170(3) 0.65585(14) 0.5902(2) 0.0215(6) Uani 1 1 d . . . . .
C19 C -0.2884(4) 0.63927(16) 0.1723(2) 0.0270(7) Uani 1 1 d . . . . .
H19A H -0.381268 0.640778 0.191651 0.032 Uiso 1 1 calc R U . . .
H19B H -0.286854 0.604592 0.134314 0.032 Uiso 1 1 calc R U . . .
C20 C -0.2819(5) 0.750000 0.1732(3) 0.0221(9) Uani 1 2 d S T P . .
H20A H -0.373347 0.750000 0.194524 0.027 Uiso 1 2 calc R U P . .
H20B H -0.207215 0.750000 0.224766 0.027 Uiso 1 2 calc R U P . .
C21 C -0.2694(4) 0.69440(15) 0.1185(2) 0.0253(7) Uani 1 1 d . . . . .
C22 C -0.1262(4) 0.69530(16) 0.0866(2) 0.0292(7) Uani 1 1 d . . . . .
H22A H -0.050326 0.694900 0.137475 0.035 Uiso 1 1 calc R U . . .
H22B H -0.116297 0.660061 0.050998 0.035 Uiso 1 1 calc R U . . .
C23 C -0.1133(6) 0.750000 0.0316(3) 0.0340(12) Uani 1 2 d S T P . .
H23 H -0.020116 0.750000 0.011120 0.041 Uiso 1 2 calc R U P . .
C24 C -0.2286(7) 0.750000 -0.0475(3) 0.0419(14) Uani 1 2 d S T P . .
H24A H -0.219644 0.715011 -0.083713 0.050 Uiso 0.5 1 calc R U P . .
H24B H -0.219643 0.784989 -0.083713 0.050 Uiso 0.5 1 calc R U P . .
C25 C -0.3718(6) 0.750000 -0.0170(3) 0.0395(13) Uani 1 2 d S T P . .
H25 H -0.447350 0.750000 -0.069017 0.047 Uiso 1 2 calc R U P . .
C26 C -0.3850(4) 0.80481(19) 0.0383(2) 0.0353(9) Uani 1 1 d . . . . .
H26A H -0.477913 0.805294 0.057710 0.042 Uiso 1 1 calc R U . . .
H26B H -0.377345 0.840076 0.002384 0.042 Uiso 1 1 calc R U . . .
C27 C 0.8131(3) 0.52442(13) 0.4745(2) 0.0230(7) Uani 1 1 d . . . . .
C28 C 0.7813(4) 0.50499(14) 0.3893(2) 0.0251(7) Uani 1 1 d . . . . .
C29 C 0.8796(4) 0.47514(15) 0.3481(2) 0.0273(7) Uani 1 1 d . . . . .
H29 H 0.854382 0.461895 0.289638 0.033 Uiso 1 1 calc R U . . .
C30 C 1.0112(4) 0.46499(14) 0.3915(2) 0.0238(7) Uani 1 1 d . . . . .
H30 H 1.077232 0.444574 0.363346 0.029 Uiso 1 1 calc R U . . .
C31 C 1.0493(3) 0.48501(13) 0.4788(2) 0.0219(6) Uani 1 1 d . . . . .
C32 C 0.3835(6) 0.750000 0.2946(4) 0.0370(12) Uani 1 2 d S T P . .
H32 H 0.486165 0.750000 0.317151 0.044 Uiso 1 2 calc R U P . .
Br1 Br 0.60172(4) 0.51906(2) 0.32533(2) 0.02977(14) Uani 1 1 d . . . . .
Cl1 Cl 0.34199(14) 0.68685(6) 0.23093(8) 0.0563(3) Uani 1 1 d . . . . .
Cl2 Cl 0.29084(16) 0.750000 0.38437(9) 0.0396(3) Uani 1 2 d S T P . .
N1 N 0.3510(3) 0.63422(12) 0.58370(19) 0.0230(6) Uani 1 1 d . . . . .
N2 N -0.1808(3) 0.63266(12) 0.24885(18) 0.0246(6) Uani 1 1 d . . . . .
O1 O 0.4502(3) 0.57836(11) 0.48381(19) 0.0329(6) Uani 1 1 d . . . . .
O2 O -0.0233(3) 0.57631(12) 0.18692(17) 0.0344(6) Uani 1 1 d . . . . .
O3 O -0.2933(2) 0.67952(11) 0.35190(15) 0.0262(5) Uani 1 1 d . . . . .
O4 O 0.1835(2) 0.67921(11) 0.65392(16) 0.0266(5) Uani 1 1 d . . . . .
O5 O 0.7259(3) 0.55300(11) 0.51998(18) 0.0305(6) Uani 1 1 d . . . . .
H5A H 0.656(5) 0.555(2) 0.494(2) 0.046 Uiso 1 1 calc R U . . .

loop_
_atom_site_aniso_label
_atom_site_aniso_U_11
_atom_site_aniso_U_22
_atom_site_aniso_U_33
_atom_site_aniso_U_23
_atom_site_aniso_U_13
_atom_site_aniso_U_12
C34 0.039(8) 0.013(6) 0.019(6) 0.013(5) 0.000(6) -0.003(5)
Cl6 0.112(7) 0.059(7) 0.081(8) -0.035(6) 0.039(5) -0.003(4)
Cl7 0.099(5) 0.095(6) 0.068(3) 0.016(3) -0.019(3) -0.058(4)
Cl8 0.053(4) 0.170(8) 0.062(5) 0.032(4) -0.011(3) 0.013(4)
C33 0.129(19) 0.101(15) 0.106(16) -0.047(11) 0.048(13) 0.005(13)
Cl3 0.056(2) 0.049(3) 0.0539(17) -0.0185(17) 0.0080(13) -0.0017(14)
Cl4 0.257(11) 0.078(3) 0.100(4) -0.041(3) 0.073(6) -0.085(5)
Cl5 0.062(2) 0.066(2) 0.072(3) 0.0263(15) 0.0042(18) 0.0036(14)
C36 0.062(7) 0.068(7) 0.077(9) -0.010(6) 0.004(7) 0.013(6)
Cl12 0.0313(15) 0.0733(19) 0.081(3) -0.0080(16) 0.0223(15) -0.0128(14)
Cl13 0.0396(17) 0.0529(14) 0.0283(13) 0.0022(10) 0.0139(12) 0.0116(11)
Cl14 0.085(2) 0.108(3) 0.073(2) -0.026(2) 0.0145(17) 0.021(2)
C35 0.047(8) 0.24(3) 0.059(9) 0.011(13) 0.006(7) 0.000(11)
Cl9 0.070(2) 0.098(3) 0.088(2) -0.0079(19) 0.0082(16) -0.0028(17)
Cl10 0.111(6) 0.390(15) 0.089(5) -0.015(6) 0.011(4) 0.046(7)
Cl11 0.120(5) 0.399(15) 0.123(6) 0.018(7) 0.002(4) 0.146(7)
C1 0.016(2) 0.021(2) 0.022(2) 0.000 0.0045(16) 0.000
C2 0.0181(15) 0.0196(14) 0.0229(15) 0.0001(11) 0.0037(12) 0.0008(11)
C3 0.0150(14) 0.0184(14) 0.0221(14) 0.0026(11) 0.0009(11) 0.0001(11)
C4 0.0184(15) 0.0296(17) 0.0217(15) 0.0050(13) 0.0007(12) -0.0006(13)
C5 0.014(2) 0.030(2) 0.020(2) 0.000 0.0018(16) 0.000
C6 0.015(2) 0.028(2) 0.024(2) 0.000 0.0050(17) 0.000
C7 0.016(2) 0.023(2) 0.020(2) 0.000 0.0044(16) 0.000
C8 0.0186(16) 0.0227(15) 0.0308(17) 0.0052(13) 0.0022(13) -0.0004(12)
C9 0.0211(16) 0.0178(14) 0.0356(18) 0.0001(13) 0.0068(13) -0.0013(12)
C10 0.0197(15) 0.0167(14) 0.0306(16) 0.0017(12) 0.0062(13) -0.0005(12)
C11 0.0240(17) 0.0179(15) 0.0326(17) -0.0016(13) 0.0092(13) 0.0000(12)
C12 0.0243(17) 0.0184(15) 0.0272(16) -0.0002(12) 0.0065(13) -0.0013(12)
C13 0.0323(19) 0.0201(15) 0.0269(16) -0.0010(13) 0.0068(14) 0.0005(13)
C14 0.0248(17) 0.0228(15) 0.0224(15) -0.0006(12) 0.0038(12) -0.0044(13)
C15 0.0219(16) 0.0174(14) 0.0253(15) 0.0019(12) 0.0058(12) -0.0006(12)
C16 0.0200(15) 0.0208(15) 0.0254(15) 0.0018(12) 0.0063(12) -0.0002(12)
C17 0.0197(15) 0.0157(14) 0.0269(16) 0.0006(12) 0.0053(12) -0.0014(11)
C18 0.0178(15) 0.0168(14) 0.0302(16) 0.0029(12) 0.0046(12) -0.0030(11)
C19 0.0261(17) 0.0286(17) 0.0251(16) -0.0042(13) 0.0004(13) -0.0034(13)
C20 0.020(2) 0.028(2) 0.017(2) 0.000 0.0022(16) 0.000
C21 0.0242(17) 0.0309(17) 0.0202(15) -0.0034(13) 0.0018(12) -0.0019(13)
C22 0.0302(19) 0.0339(19) 0.0244(16) -0.0048(14) 0.0072(14) 0.0009(14)
C23 0.037(3) 0.044(3) 0.023(2) 0.000 0.011(2) 0.000
C24 0.056(4) 0.054(4) 0.015(2) 0.000 0.005(2) 0.000
C25 0.041(3) 0.052(3) 0.021(2) 0.000 -0.010(2) 0.000
C26 0.032(2) 0.046(2) 0.0255(17) 0.0048(16) -0.0044(15) 0.0033(16)
C27 0.0200(16) 0.0161(14) 0.0330(17) 0.0013(12) 0.0042(13) 0.0001(11)
C28 0.0209(16) 0.0176(14) 0.0358(18) 0.0014(13) 0.0013(13) -0.0010(12)
C29 0.0307(19) 0.0229(16) 0.0278(17) -0.0015(13) 0.0031(14) -0.0039(13)
C30 0.0230(16) 0.0199(15) 0.0290(17) -0.0021(13) 0.0060(13) 0.0001(12)
C31 0.0208(16) 0.0152(13) 0.0301(16) 0.0020(12) 0.0055(13) -0.0001(12)
C32 0.037(3) 0.038(3) 0.039(3) 0.000 0.013(2) 0.000
Br1 0.0223(2) 0.0265(2) 0.0378(2) 0.00205(14) -0.00361(15) 0.00008(13)
Cl1 0.0564(7) 0.0591(7) 0.0587(7) -0.0238(6) 0.0259(6) -0.0138(6)
Cl2 0.0508(8) 0.0322(6) 0.0392(7) 0.000 0.0179(6) 0.000
N1 0.0172(13) 0.0191(13) 0.0324(15) 0.0014(11) 0.0027(11) -0.0018(10)
N2 0.0262(15) 0.0239(14) 0.0233(13) -0.0010(11) 0.0032(11) -0.0007(11)
O1 0.0213(12) 0.0272(13) 0.0507(16) -0.0053(11) 0.0070(11) 0.0039(10)
O2 0.0407(15) 0.0328(14) 0.0301(13) -0.0084(11) 0.0066(11) 0.0065(12)
O3 0.0209(12) 0.0314(13) 0.0267(12) -0.0010(10) 0.0049(9) 0.0019(10)
O4 0.0220(12) 0.0287(12) 0.0297(12) -0.0015(10) 0.0058(9) -0.0012(10)
O5 0.0188(12) 0.0307(13) 0.0407(14) -0.0072(11) 0.0013(10) 0.0054(10)

loop_
_atom_type_symbol
_atom_type_description
_atom_type_scat_dispersion_real
_atom_type_scat_dispersion_imag
_atom_type_scat_source
C C 0.0181 0.0091 'International Tables Vol C Tables 4.2.6.8 and 6.1.1.4'
H H 0.0000 0.0000 'International Tables Vol C Tables 4.2.6.8 and 6.1.1.4'
Br Br -0.6763 1.2805 'International Tables Vol C Tables 4.2.6.8 and 6.1.1.4'
Cl Cl 0.3639 0.7018 'International Tables Vol C Tables 4.2.6.8 and 6.1.1.4'
N N 0.0311 0.0180 'International Tables Vol C Tables 4.2.6.8 and 6.1.1.4'
O O 0.0492 0.0322 'International Tables Vol C Tables 4.2.6.8 and 6.1.1.4'

loop_
_geom_angle_atom_site_label_1
_geom_angle_atom_site_label_2
_geom_angle_atom_site_label_3
_geom_angle
_geom_angle_site_symmetry_1
_geom_angle_site_symmetry_3
_geom_angle_publ_flag
Cl8 C34 Cl6 99.7(13) . . ?
Cl8 C34 Cl7 90.3(9) . . ?
Cl6 C34 Cl7 107.5(11) . . ?
Cl4 C33 Cl3 108.2(13) . . ?
Cl4 C33 Cl5 116.0(15) . . ?
Cl3 C33 Cl5 121.4(13) . . ?
Cl12 C36 Cl13 112.6(10) . . ?
Cl12 C36 Cl14 105.4(10) . . ?
Cl13 C36 Cl14 107.5(9) . . ?
Cl10 C35 Cl9 107.0(11) . . ?
Cl10 C35 Cl11 112.0(16) . . ?
Cl9 C35 Cl11 109.2(11) . . ?
C6 C1 C2 109.1(2) . . ?
C6 C1 C2 109.1(2) . 4_575 ?
C2 C1 C2 109.9(4) . 4_575 ?
C1 C2 C3 110.2(3) . . ?
C8 C3 C7 111.7(3) . . ?
C8 C3 C4 107.8(3) . . ?
C7 C3 C4 108.8(3) . . ?
C8 C3 C2 111.3(3) . . ?
C7 C3 C2 108.8(3) . . ?
C4 C3 C2 108.4(3) . . ?
C5 C4 C3 110.1(3) . . ?
C6 C5 C4 109.3(2) . 4_575 ?
C6 C5 C4 109.3(2) . . ?
C4 C5 C4 110.0(4) 4_575 . ?
C5 C6 C1 109.7(4) . . ?
C3 C7 C3 111.5(4) 4_575 . ?
N1 C8 C3 114.3(3) . . ?
O1 C9 N1 126.7(3) . . ?
O1 C9 C10 126.3(3) . . ?
N1 C9 C10 106.9(3) . . ?
C11 C10 C17 123.5(3) . . ?
C11 C10 C9 128.9(3) . . ?
C17 C10 C9 107.5(3) . . ?
C10 C11 C12 114.3(3) . . ?
C11 C12 C15 122.3(3) . . ?
C11 C12 C13 129.4(3) . . ?
C15 C12 C13 108.3(3) . . ?
O2 C13 N2 125.8(3) . . ?
O2 C13 C12 128.2(3) . . ?
N2 C13 C12 106.0(3) . . ?
O3 C14 N2 125.9(3) . . ?
O3 C14 C15 128.6(3) . . ?
N2 C14 C15 105.5(3) . . ?
C16 C15 C12 123.2(3) . . ?
C16 C15 C14 129.0(3) . . ?
C12 C15 C14 107.8(3) . . ?
C17 C16 C15 114.3(3) . . ?
C16 C17 C10 122.4(3) . . ?
C16 C17 C18 129.4(3) . . ?
C10 C17 C18 108.2(3) . . ?
O4 C18 N1 125.5(3) . . ?
O4 C18 C17 128.8(3) . . ?
N1 C18 C17 105.7(3) . . ?
N2 C19 C21 113.2(3) . . ?
C21 C20 C21 111.2(4) 4_575 . ?
C26 C21 C19 108.3(3) 4_575 . ?
C26 C21 C22 108.5(3) 4_575 . ?
C19 C21 C22 111.9(3) . . ?
C26 C21 C20 108.9(3) 4_575 . ?
C19 C21 C20 110.8(3) . . ?
C22 C21 C20 108.4(3) . . ?
C23 C22 C21 110.1(3) . . ?
C24 C23 C22 109.5(3) . 4_575 ?
C24 C23 C22 109.5(3) . . ?
C22 C23 C22 110.0(4) 4_575 . ?
C23 C24 C25 109.7(4) . . ?
C24 C25 C26 109.2(3) . . ?
C24 C25 C26 109.2(3) . 4_575 ?
C26 C25 C26 109.7(5) . 4_575 ?
C25 C26 C21 110.3(3) . 4_575 ?
O5 C27 C28 126.2(3) . . ?
O5 C27 C31 114.7(3) . 3_766 ?
C28 C27 C31 119.1(3) . 3_766 ?
C27 C28 C29 121.7(3) . . ?
C27 C28 Br1 119.8(3) . . ?
C29 C28 Br1 118.5(3) . . ?
C30 C29 C28 120.4(3) . . ?
C29 C30 C31 119.9(3) . . ?
C31 C31 C30 120.2(4) 3_766 . ?
C31 C31 C27 118.7(4) 3_766 3_766 ?
C30 C31 C27 121.1(3) . 3_766 ?
Cl1 C32 Cl1 110.5(3) . 4_575 ?
Cl1 C32 Cl2 109.9(2) . . ?
Cl1 C32 Cl2 109.9(2) 4_575 . ?
C9 N1 C18 111.5(3) . . ?
C9 N1 C8 124.4(3) . . ?
C18 N1 C8 124.1(3) . . ?
C13 N2 C14 112.2(3) . . ?
C13 N2 C19 123.9(3) . . ?
C14 N2 C19 123.9(3) . . ?

loop_
_geom_bond_atom_site_label_1
_geom_bond_atom_site_label_2
_geom_bond_distance
_geom_bond_site_symmetry_2
_geom_bond_publ_flag
C34 Cl8 1.663(14) . ?
C34 Cl6 1.74(2) . ?
C34 Cl7 1.859(16) . ?
C33 Cl4 1.74(2) . ?
C33 Cl3 1.76(2) . ?
C33 Cl5 1.76(2) . ?
C36 Cl12 1.61(2) . ?
C36 Cl13 1.775(18) . ?
C36 Cl14 1.820(14) . ?
C35 Cl10 1.73(3) . ?
C35 Cl9 1.75(3) . ?
C35 Cl11 1.91(2) . ?
C1 C6 1.533(6) . ?
C1 C2 1.533(4) . ?
C1 C2 1.533(4) 4_575 ?
C2 C3 1.546(4) . ?
C3 C8 1.528(4) . ?
C3 C7 1.535(4) . ?
C3 C4 1.537(4) . ?
C4 C5 1.531(4) . ?
C5 C6 1.531(6) . ?
C8 N1 1.459(4) . ?
C9 O1 1.217(4) . ?
C9 N1 1.382(4) . ?
C9 C10 1.487(5) . ?
C10 C11 1.382(5) . ?
C10 C17 1.392(4) . ?
C11 C12 1.389(5) . ?
C12 C15 1.395(4) . ?
C12 C13 1.488(5) . ?
C13 O2 1.210(4) . ?
C13 N2 1.387(5) . ?
C14 O3 1.206(4) . ?
C14 N2 1.404(4) . ?
C14 C15 1.495(5) . ?
C15 C16 1.391(5) . ?
C16 C17 1.385(5) . ?
C17 C18 1.491(4) . ?
C18 O4 1.210(4) . ?
C18 N1 1.405(4) . ?
C19 N2 1.459(4) . ?
C19 C21 1.539(5) . ?
C20 C21 1.544(4) 4_575 ?
C20 C21 1.545(4) . ?
C21 C26 1.537(5) 4_575 ?
C21 C22 1.540(5) . ?
C22 C23 1.531(5) . ?
C23 C24 1.522(8) . ?
C24 C25 1.529(9) . ?
C25 C26 1.536(5) . ?
C25 C26 1.536(5) 4_575 ?
C27 O5 1.348(4) . ?
C27 C28 1.380(5) . ?
C27 C31 1.429(5) 3_766 ?
C28 C29 1.401(5) . ?
C28 Br1 1.889(3) . ?
C29 C30 1.363(5) . ?
C30 C31 1.421(5) . ?
C31 C31 1.415(6) 3_766 ?
C32 Cl1 1.762(4) . ?
C32 Cl1 1.762(4) 4_575 ?
C32 Cl2 1.764(6) . ?

loop_
_geom_torsion_atom_site_label_1
_geom_torsion_atom_site_label_2
_geom_torsion_atom_site_label_3
_geom_torsion_atom_site_label_4
_geom_torsion
_geom_torsion_site_symmetry_1
_geom_torsion_site_symmetry_2
_geom_torsion_site_symmetry_3
_geom_torsion_site_symmetry_4
_geom_torsion_publ_flag
C6 C1 C2 C3 60.1(4) . . . . ?
C2 C1 C2 C3 -59.5(4) 4_575 . . . ?
C1 C2 C3 C8 -178.0(3) . . . . ?
C1 C2 C3 C7 58.5(3) . . . . ?
C1 C2 C3 C4 -59.6(3) . . . . ?
C8 C3 C4 C5 -179.8(3) . . . . ?
C7 C3 C4 C5 -58.4(3) . . . . ?
C2 C3 C4 C5 59.7(3) . . . . ?
C3 C4 C5 C6 -60.5(4) . . . . ?
C3 C4 C5 C4 59.6(4) . . . 4_575 ?
C4 C5 C6 C1 -60.3(2) 4_575 . . . ?
C4 C5 C6 C1 60.3(2) . . . . ?
C2 C1 C6 C5 -60.0(2) . . . . ?
C2 C1 C6 C5 60.0(2) 4_575 . . . ?
C8 C3 C7 C3 177.8(2) . . . 4_575 ?
C4 C3 C7 C3 58.8(4) . . . 4_575 ?
C2 C3 C7 C3 -59.0(4) . . . 4_575 ?
C7 C3 C8 N1 57.3(4) . . . . ?
C4 C3 C8 N1 176.8(3) . . . . ?
C2 C3 C8 N1 -64.5(3) . . . . ?
O1 C9 C10 C11 -4.8(6) . . . . ?
N1 C9 C10 C11 175.1(3) . . . . ?
O1 C9 C10 C17 177.7(3) . . . . ?
N1 C9 C10 C17 -2.4(4) . . . . ?
C17 C10 C11 C12 1.2(5) . . . . ?
C9 C10 C11 C12 -175.9(3) . . . . ?
C10 C11 C12 C15 -0.9(5) . . . . ?
C10 C11 C12 C13 176.8(3) . . . . ?
C11 C12 C13 O2 4.9(6) . . . . ?
C15 C12 C13 O2 -177.2(4) . . . . ?
C11 C12 C13 N2 -175.3(3) . . . . ?
C15 C12 C13 N2 2.7(4) . . . . ?
C11 C12 C15 C16 -0.4(5) . . . . ?
C13 C12 C15 C16 -178.5(3) . . . . ?
C11 C12 C15 C14 178.7(3) . . . . ?
C13 C12 C15 C14 0.5(4) . . . . ?
O3 C14 C15 C16 -3.8(6) . . . . ?
N2 C14 C15 C16 175.5(3) . . . . ?
O3 C14 C15 C12 177.2(3) . . . . ?
N2 C14 C15 C12 -3.5(3) . . . . ?
C12 C15 C16 C17 1.3(5) . . . . ?
C14 C15 C16 C17 -177.5(3) . . . . ?
C15 C16 C17 C10 -1.0(5) . . . . ?
C15 C16 C17 C18 177.1(3) . . . . ?
C11 C10 C17 C16 -0.2(5) . . . . ?
C9 C10 C17 C16 177.4(3) . . . . ?
C11 C10 C17 C18 -178.7(3) . . . . ?
C9 C10 C17 C18 -1.1(3) . . . . ?
C16 C17 C18 O4 5.9(6) . . . . ?
C10 C17 C18 O4 -175.8(3) . . . . ?
C16 C17 C18 N1 -174.3(3) . . . . ?
C10 C17 C18 N1 4.1(3) . . . . ?
N2 C19 C21 C26 177.8(3) . . . 4_575 ?
N2 C19 C21 C22 58.3(4) . . . . ?
N2 C19 C21 C20 -62.8(4) . . . . ?
C21 C20 C21 C26 -58.6(5) 4_575 . . 4_575 ?
C21 C20 C21 C19 -177.5(2) 4_575 . . . ?
C21 C20 C21 C22 59.3(4) 4_575 . . . ?
C26 C21 C22 C23 59.2(4) 4_575 . . . ?
C19 C21 C22 C23 178.6(3) . . . . ?
C20 C21 C22 C23 -58.9(4) . . . . ?
C21 C22 C23 C24 -60.2(4) . . . . ?
C21 C22 C23 C22 60.2(5) . . . 4_575 ?
C22 C23 C24 C25 -60.3(3) 4_575 . . . ?
C22 C23 C24 C25 60.3(3) . . . . ?
C23 C24 C25 C26 60.0(3) . . . . ?
C23 C24 C25 C26 -60.0(3) . . . 4_575 ?
C24 C25 C26 C21 -59.9(4) . . . 4_575 ?
C26 C25 C26 C21 59.8(6) 4_575 . . 4_575 ?
O5 C27 C28 C29 -179.4(3) . . . . ?
C31 C27 C28 C29 1.4(5) 3_766 . . . ?
O5 C27 C28 Br1 1.0(5) . . . . ?
C31 C27 C28 Br1 -178.1(2) 3_766 . . . ?
C27 C28 C29 C30 -0.7(5) . . . . ?
Br1 C28 C29 C30 178.8(3) . . . . ?
C28 C29 C30 C31 -0.3(5) . . . . ?
C29 C30 C31 C31 0.5(6) . . . 3_766 ?
C29 C30 C31 C27 -179.3(3) . . . 3_766 ?
O1 C9 N1 C18 -174.9(3) . . . . ?
C10 C9 N1 C18 5.2(4) . . . . ?
O1 C9 N1 C8 2.2(5) . . . . ?
C10 C9 N1 C8 -177.8(3) . . . . ?
O4 C18 N1 C9 174.1(3) . . . . ?
C17 C18 N1 C9 -5.8(3) . . . . ?
O4 C18 N1 C8 -3.0(5) . . . . ?
C17 C18 N1 C8 177.2(3) . . . . ?
C3 C8 N1 C9 93.2(4) . . . . ?
C3 C8 N1 C18 -90.1(4) . . . . ?
O2 C13 N2 C14 174.7(3) . . . . ?
C12 C13 N2 C14 -5.1(4) . . . . ?
O2 C13 N2 C19 -5.2(6) . . . . ?
C12 C13 N2 C19 175.0(3) . . . . ?
O3 C14 N2 C13 -175.2(3) . . . . ?
C15 C14 N2 C13 5.5(4) . . . . ?
O3 C14 N2 C19 4.7(5) . . . . ?
C15 C14 N2 C19 -174.6(3) . . . . ?
C21 C19 N2 C13 -89.8(4) . . . . ?
C21 C19 N2 C14 90.3(4) . . . . ?
